data_7239359
loop_
_publ_author_name
'Zhou, Hongbo'
'Yan, Jiahao'
'Shen, Xiaoping'
'Zhou, Hu'
'Yuan, Aihua'

_publ_section_title
;
 Low dimensional cyano-bridged heterobimetallic M--FeIII(M = NiII, CuII)
 complexes constructed from Mer-[FeIII(qcq)(CN)3]&#x2212;building blocks:
 syntheses, structures and magnetic properties
;
_journal_issue 1
_journal_name_full 'RSC Adv.'
_journal_page_first 61
_journal_paper_doi 10.1039/C3RA45218B
_journal_volume 4
_journal_year 2014
_chemical_formula_moiety 'C60 H63.22 Cu Fe2 N18 O2, 0.61(O)'
_chemical_formula_sum 'C60 H63.22 Cu Fe2 N18 O2.61'
_chemical_formula_weight 1253.50
_space_group_IT_number 2
_space_group_name_Hall '-P 1'
_space_group_name_H-M_alt 'P -1'
_symmetry_cell_setting triclinic
_symmetry_space_group_name_Hall '-P 1'
_symmetry_space_group_name_H-M 'P -1'
_atom_sites_solution_hydrogens geom
_atom_sites_solution_primary direct
_atom_sites_solution_secondary difmap
_audit_creation_method SHELXL-97
_cell_angle_alpha 107.05(3)
_cell_angle_beta 94.67(3)
_cell_angle_gamma 94.81(3)
_cell_formula_units_Z 1
_cell_length_a 10.283(2)
_cell_length_b 12.391(3)
_cell_length_c 13.032(3)
_cell_measurement_reflns_used 5025
_cell_measurement_temperature 173(2)
_cell_measurement_theta_max 25.00
_cell_measurement_theta_min 2.2
_cell_volume 1572.1(7)
_computing_cell_refinement SMART
_computing_data_collection 'SMART (Bruker, 2000)'
_computing_data_reduction 'SAINT (Bruker, 2000)'
_computing_molecular_graphics SHELXTL
_computing_publication_material SHELXTL
_computing_structure_refinement SHELXTL
_computing_structure_solution 'SHELXTL (Bruker, 2000)'
_diffrn_ambient_temperature 173(2)
_diffrn_measured_fraction_theta_full 0.988
_diffrn_measured_fraction_theta_max 0.988
_diffrn_measurement_device_type 'Bruker Smart Aepex CCD'
_diffrn_measurement_method 'phi and omega scans'
_diffrn_radiation_monochromator graphite
_diffrn_radiation_source 'fine-focus sealed tube'
_diffrn_radiation_type MoK\a
_diffrn_radiation_wavelength 0.71073
_diffrn_reflns_av_R_equivalents 0.0412
_diffrn_reflns_av_sigmaI/netI 0.0615
_diffrn_reflns_limit_h_max 11
_diffrn_reflns_limit_h_min -12
_diffrn_reflns_limit_k_max 14
_diffrn_reflns_limit_k_min -14
_diffrn_reflns_limit_l_max 14
_diffrn_reflns_limit_l_min -15
_diffrn_reflns_number 13145
_diffrn_reflns_theta_full 25.00
_diffrn_reflns_theta_max 25.00
_diffrn_reflns_theta_min 3.15
_exptl_absorpt_coefficient_mu 0.851
_exptl_absorpt_correction_T_max 0.8619
_exptl_absorpt_correction_T_min 0.8284
_exptl_absorpt_correction_type multi-scan
_exptl_absorpt_process_details 'SADABS; Bruker, 2000'
_exptl_crystal_colour red
_exptl_crystal_density_diffrn 1.323
_exptl_crystal_density_method 'not measured'
_exptl_crystal_description block
_exptl_crystal_F_000 649.8
_exptl_crystal_size_max 0.23
_exptl_crystal_size_mid 0.20
_exptl_crystal_size_min 0.18
_refine_diff_density_max 1.072
_refine_diff_density_min -0.401
_refine_diff_density_rms 0.086
_refine_ls_extinction_method none
_refine_ls_goodness_of_fit_ref 1.016
_refine_ls_hydrogen_treatment constr
_refine_ls_matrix_type full
_refine_ls_number_parameters 388
_refine_ls_number_reflns 5466
_refine_ls_number_restraints 16
_refine_ls_restrained_S_all 1.017
_refine_ls_R_factor_all 0.0893
_refine_ls_R_factor_gt 0.0750
_refine_ls_shift/su_max 0.000
_refine_ls_shift/su_mean 0.000
_refine_ls_structure_factor_coef Fsqd
_refine_ls_weighting_details 'calc w=1/[\s^2^(Fo^2^)+(0.0100P)^2^+9.0000P] where P=(Fo^2^+2Fc^2^)/3'
_refine_ls_weighting_scheme calc
_refine_ls_wR_factor_gt 0.1525
_refine_ls_wR_factor_ref 0.1601
_reflns_number_gt 4611
_reflns_number_total 5466
_reflns_threshold_expression >2sigma(I)
_cod_data_source_file c3ra45218b.txt
_cod_data_source_block 3
_cod_original_cell_volume 1572.2(5)
_cod_original_sg_symbol_Hall -P1
_cod_original_sg_symbol_H-M P-1
_cod_database_code 7239359

loop_
_symmetry_equiv_pos_as_xyz
'x, y, z'
'-x, -y, -z'

loop_
_atom_site_label
_atom_site_type_symbol
_atom_site_fract_x
_atom_site_fract_y
_atom_site_fract_z
_atom_site_U_iso_or_equiv
_atom_site_adp_type
_atom_site_occupancy
_atom_site_symmetry_multiplicity
_atom_site_calc_flag
_atom_site_refinement_flags
_atom_site_disorder_assembly
_atom_site_disorder_group
C1 C 0.8129(5) 0.9542(4) 0.6049(4) 0.0303(11) Uani 1 1 d . . .
C2 C 0.7514(5) 0.7575(5) 0.6232(5) 0.0398(13) Uani 1 1 d . . .
C3 C 1.0720(5) 0.9687(5) 0.6918(4) 0.0322(12) Uani 1 1 d . . .
C4 C 0.8442(6) 0.9962(7) 0.8805(5) 0.0545(18) Uani 1 1 d . . .
C5 C 0.8409(6) 1.0935(6) 0.8477(5) 0.0524(17) Uani 1 1 d . . .
H5 H 0.8675 1.0926 0.7794 0.063 Uiso 1 1 calc R . .
C6 C 0.8000(6) 1.1905(7) 0.9123(6) 0.073(2) Uani 1 1 d . . .
H6 H 0.7986 1.2567 0.8897 0.087 Uiso 1 1 calc R . .
C7 C 0.7594(8) 1.1896(10) 1.0148(7) 0.093(3) Uani 1 1 d . . .
H7 H 0.7287 1.2554 1.0598 0.112 Uiso 1 1 calc R . .
C8 C 0.7640(9) 1.0973(11) 1.0479(7) 0.100(4) Uani 1 1 d . . .
H8 H 0.7374 1.0988 1.1163 0.120 Uiso 1 1 calc R . .
C9 C 0.8071(7) 0.9996(8) 0.9835(5) 0.071(2) Uani 1 1 d . . .
C10 C 0.8187(9) 0.9062(11) 1.0206(6) 0.096(4) Uani 1 1 d . . .
H10 H 0.7902 0.9062 1.0882 0.115 Uiso 1 1 calc R . .
C11 C 0.8707(8) 0.8157(9) 0.9603(7) 0.087(3) Uani 1 1 d . . .
H11 H 0.8827 0.7529 0.9866 0.105 Uiso 1 1 calc R . .
C12 C 0.9074(7) 0.8143(7) 0.8573(5) 0.060(2) Uani 1 1 d . . .
C13 C 0.9747(7) 0.7203(6) 0.7907(6) 0.062(2) Uani 1 1 d . . .
C14 C 1.0689(6) 0.6715(5) 0.6194(6) 0.0504(17) Uani 1 1 d . . .
C15 C 1.1462(6) 0.5879(6) 0.6293(7) 0.065(2) Uani 1 1 d . . .
H15 H 1.1622 0.5737 0.6968 0.078 Uiso 1 1 calc R . .
C16 C 1.2000(7) 0.5252(6) 0.5392(9) 0.079(3) Uani 1 1 d . . .
H16 H 1.2540 0.4686 0.5464 0.095 Uiso 1 1 calc R . .
C17 C 1.1778(6) 0.5422(5) 0.4414(8) 0.070(2) Uani 1 1 d . . .
H17 H 1.2143 0.4962 0.3812 0.084 Uiso 1 1 calc R . .
C18 C 1.0999(6) 0.6287(5) 0.4277(6) 0.0515(17) Uani 1 1 d . . .
C19 C 1.0698(6) 0.6523(5) 0.3317(6) 0.0567(18) Uani 1 1 d . . .
H19 H 1.1004 0.6086 0.2673 0.068 Uiso 1 1 calc R . .
C20 C 0.9960(6) 0.7384(5) 0.3293(5) 0.0473(15) Uani 1 1 d . . .
H20 H 0.9751 0.7548 0.2635 0.057 Uiso 1 1 calc R . .
C21 C 0.9515(5) 0.8026(5) 0.4253(5) 0.0386(13) Uani 1 1 d . . .
H21 H 0.9029 0.8640 0.4235 0.046 Uiso 1 1 calc R . .
C22 C 1.0492(5) 0.6935(5) 0.5198(5) 0.0440(15) Uani 1 1 d . . .
C23 C 0.4426(6) 0.9215(5) 0.6751(5) 0.0439(15) Uani 1 1 d . . .
H23A H 0.3884 0.9224 0.7346 0.053 Uiso 1 1 calc R . .
H23B H 0.5337 0.9118 0.6986 0.053 Uiso 1 1 calc R . .
C24 C 0.3887(6) 0.8261(5) 0.5758(5) 0.0460(15) Uani 1 1 d . . .
H24A H 0.3944 0.7520 0.5893 0.055 Uiso 1 1 calc R . .
H24B H 0.2955 0.8325 0.5552 0.055 Uiso 1 1 calc R . .
C25 C 0.4081(6) 0.7612(5) 0.3795(5) 0.0464(15) Uani 1 1 d . . .
H25A H 0.3969 0.6814 0.3805 0.056 Uiso 1 1 calc R . .
H25B H 0.3197 0.7833 0.3652 0.056 Uiso 1 1 calc R . .
C26 C 0.4876(6) 0.8723(5) 0.2672(5) 0.0455(15) Uani 1 1 d . . .
H26A H 0.3965 0.8889 0.2531 0.055 Uiso 1 1 calc R . .
H26B H 0.5293 0.8629 0.1997 0.055 Uiso 1 1 calc R . .
C27 C 0.6084(6) 0.7161(6) 0.2880(6) 0.0593(18) Uani 1 1 d D . .
H27A H 0.6510 0.7268 0.2257 0.071 Uiso 0.664(8) 1 calc PR A 1
H27B H 0.6678 0.7565 0.3543 0.071 Uiso 0.664(8) 1 calc PR A 1
H27C H 0.5894 0.6825 0.3234 0.071 Uiso 0.336(8) 1 d PR A 2
H27D H 0.6609 0.7933 0.3091 0.071 Uiso 0.336(8) 1 d PR A 2
C28 C 0.5920(11) 0.5960(10) 0.2779(12) 0.081(4) Uani 0.664(8) 1 d P A 1
H28A H 0.5581 0.5861 0.3440 0.097 Uiso 0.664(8) 1 calc PR A 1
H28B H 0.6790 0.5673 0.2734 0.097 Uiso 0.664(8) 1 calc PR A 1
C28' C 0.642(2) 0.661(2) 0.1749(10) 0.112(12) Uani 0.336(8) 1 d PD A 2
H28C H 0.5581 0.6287 0.1284 0.135 Uiso 0.336(8) 1 calc PR A 2
H28D H 0.6816 0.7218 0.1483 0.135 Uiso 0.336(8) 1 calc PR A 2
C29 C 0.4999(17) 0.5252(11) 0.1808(14) 0.123(7) Uani 0.664(8) 1 d P A 1
H29A H 0.5340 0.5330 0.1142 0.147 Uiso 0.664(8) 1 calc PR A 1
H29B H 0.4126 0.5533 0.1845 0.147 Uiso 0.664(8) 1 calc PR A 1
C29' C 0.731(2) 0.5695(19) 0.1580(12) 0.101(9) Uani 0.336(8) 1 d PDU A 2
H29C H 0.8012 0.5903 0.2195 0.121 Uiso 0.336(8) 1 calc PR A 2
H29D H 0.6805 0.4979 0.1580 0.121 Uiso 0.336(8) 1 calc PR A 2
C30 C 0.4857(3) 0.39493(8) 0.17615(17) 0.140(7) Uani 0.664(8) 1 d P A 1
H30A H 0.5688 0.3764 0.2053 0.210 Uiso 0.664(8) 1 calc PR A 1
H30B H 0.4633 0.3474 0.1010 0.210 Uiso 0.664(8) 1 calc PR A 1
H30C H 0.4160 0.3808 0.2192 0.210 Uiso 0.664(8) 1 calc PR A 1
C30' C 0.7937(6) 0.54898(7) 0.05525(15) 0.120(11) Uani 0.336(8) 1 d PRDU A 2
H30G H 0.7362 0.5096 -0.0055 0.180 Uiso 0.336(8) 1 d PR A 2
H30D H 0.8727 0.5052 0.0605 0.180 Uiso 0.336(8) 1 d PR A 2
H30F H 0.8316 0.6242 0.0518 0.180 Uiso 0.336(8) 1 d PR A 2
Cu1 Cu 0.50000(10) 1.00000(9) 0.5000(2) 0.0353(3) Uani 1 2 d SR . .
Fe1 Fe 0.91909(6) 0.85501(6) 0.66008(6) 0.0353(2) Uani 1 1 d R . .
N1 N 0.74226(8) 1.00372(6) 0.56811(8) 0.0378(11) Uani 1 1 d R . .
N2 N 0.65248(9) 0.70084(7) 0.59840(12) 0.0533(14) Uani 1 1 d R . .
N3 N 1.16473(9) 1.03377(7) 0.70995(9) 0.0373(11) Uani 1 1 d R . .
N4 N 0.88772(8) 0.89940(6) 0.81645(7) 0.0466(13) Uani 1 1 d R . .
N5 N 1.00527(7) 0.74192(6) 0.69933(7) 0.0440(12) Uani 1 1 d R . .
N6 N 0.97471(10) 0.78059(7) 0.51699(10) 0.0343(10) Uani 1 1 d R . .
N7 N 0.44000(10) 1.02864(10) 0.6473(3) 0.0366(11) Uani 1 1 d R . .
H7A H 0.3527 1.0424 0.6412 0.044 Uiso 1 1 d R . .
N8 N 0.4690(4) 0.8350(4) 0.4882(4) 0.0370(11) Uani 1 1 d . . .
H8A H 0.5500 0.8107 0.5018 0.044 Uiso 1 1 d R . .
N9 N 0.4832(4) 0.7677(4) 0.2927(4) 0.0450(12) Uani 1 1 d . A .
O1 O 0.9990(6) 0.6376(4) 0.8201(4) 0.0888(19) Uani 1 1 d . . .
O1W O 0.4971(16) 0.5056(17) 0.4077(19) 0.099(10) Uani 0.303(17) 1 d P . .

loop_
_atom_site_aniso_label
_atom_site_aniso_U_11
_atom_site_aniso_U_22
_atom_site_aniso_U_33
_atom_site_aniso_U_23
_atom_site_aniso_U_13
_atom_site_aniso_U_12
C1 0.025(3) 0.036(3) 0.030(3) 0.011(2) 0.005(2) 0.000(2)
C2 0.034(3) 0.046(3) 0.047(3) 0.025(3) 0.003(3) 0.009(3)
C3 0.028(3) 0.044(3) 0.028(3) 0.014(2) 0.004(2) 0.011(2)
C4 0.025(3) 0.096(6) 0.034(3) 0.013(4) -0.002(3) -0.011(3)
C5 0.029(3) 0.082(5) 0.037(3) 0.002(3) 0.002(3) 0.010(3)
C6 0.040(4) 0.091(6) 0.062(5) -0.014(4) -0.007(3) 0.012(4)
C7 0.042(4) 0.151(10) 0.049(5) -0.026(6) 0.010(4) 0.005(5)
C8 0.056(5) 0.175(11) 0.044(5) 0.004(6) 0.011(4) -0.030(6)
C9 0.048(4) 0.119(7) 0.032(4) 0.012(4) 0.005(3) -0.024(4)
C10 0.070(6) 0.170(11) 0.035(4) 0.032(6) -0.002(4) -0.053(6)
C11 0.075(6) 0.134(8) 0.057(5) 0.062(6) -0.029(4) -0.052(6)
C12 0.048(4) 0.088(5) 0.046(4) 0.040(4) -0.015(3) -0.027(4)
C13 0.053(4) 0.070(5) 0.067(5) 0.044(4) -0.025(4) -0.023(4)
C14 0.028(3) 0.039(3) 0.086(5) 0.029(3) -0.012(3) -0.005(3)
C15 0.042(4) 0.039(4) 0.113(7) 0.032(4) -0.023(4) -0.001(3)
C16 0.044(4) 0.031(4) 0.156(9) 0.029(5) -0.025(5) -0.001(3)
C17 0.035(4) 0.033(4) 0.131(8) 0.008(4) 0.006(4) 0.003(3)
C18 0.030(3) 0.028(3) 0.084(5) 0.002(3) 0.000(3) -0.005(2)
C19 0.040(4) 0.043(4) 0.073(5) -0.004(3) 0.016(3) -0.004(3)
C20 0.047(4) 0.046(4) 0.042(3) 0.004(3) 0.009(3) -0.001(3)
C21 0.033(3) 0.038(3) 0.046(3) 0.014(3) 0.006(3) 0.003(2)
C22 0.026(3) 0.033(3) 0.073(4) 0.019(3) -0.002(3) -0.004(2)
C23 0.030(3) 0.060(4) 0.054(4) 0.035(3) 0.010(3) 0.006(3)
C24 0.032(3) 0.048(4) 0.070(4) 0.036(3) 0.013(3) 0.004(3)
C25 0.033(3) 0.040(3) 0.063(4) 0.011(3) 0.006(3) -0.001(3)
C26 0.034(3) 0.060(4) 0.041(3) 0.015(3) 0.001(3) 0.007(3)
C27 0.044(4) 0.057(4) 0.077(5) 0.014(4) 0.016(3) 0.016(3)
C28 0.058(7) 0.080(9) 0.121(11) 0.044(8) 0.028(7) 0.032(7)
C28' 0.11(2) 0.12(2) 0.16(3) 0.08(2) 0.07(2) 0.07(2)
C29 0.125(14) 0.065(9) 0.133(14) -0.040(9) 0.001(11) 0.018(9)
C29' 0.096(12) 0.098(12) 0.102(12) 0.021(9) 0.015(9) 0.006(9)
C30 0.154(17) 0.106(13) 0.146(16) 0.007(12) 0.071(13) 0.001(12)
C30' 0.147(15) 0.110(14) 0.113(14) 0.054(10) 0.014(9) -0.003(9)
Cu1 0.0282(5) 0.0384(6) 0.0413(6) 0.0162(4) 0.0045(4) -0.0001(4)
Fe1 0.0246(4) 0.0465(5) 0.0402(5) 0.0234(4) -0.0002(3) 0.0013(3)
N1 0.028(2) 0.045(3) 0.041(3) 0.014(2) 0.002(2) 0.005(2)
N2 0.034(3) 0.051(3) 0.079(4) 0.029(3) -0.001(3) 0.001(2)
N3 0.028(2) 0.051(3) 0.034(3) 0.014(2) 0.005(2) 0.006(2)
N4 0.033(3) 0.072(4) 0.037(3) 0.027(3) -0.005(2) -0.011(2)
N5 0.031(3) 0.045(3) 0.063(3) 0.034(3) -0.009(2) -0.004(2)
N6 0.020(2) 0.035(3) 0.048(3) 0.015(2) -0.001(2) -0.0016(18)
N7 0.022(2) 0.048(3) 0.042(3) 0.017(2) 0.001(2) 0.005(2)
N8 0.019(2) 0.043(3) 0.053(3) 0.021(2) 0.005(2) 0.0020(19)
N9 0.028(3) 0.046(3) 0.055(3) 0.007(2) 0.005(2) 0.006(2)
O1 0.107(4) 0.075(4) 0.094(4) 0.063(3) -0.040(3) -0.025(3)
O1W 0.046(11) 0.103(17) 0.16(2) 0.077(15) -0.011(11) -0.015(10)

loop_
_atom_type_symbol
_atom_type_description
_atom_type_scat_dispersion_real
_atom_type_scat_dispersion_imag
_atom_type_scat_source
C C 0.0033 0.0016 'International Tables Vol C Tables 4.2.6.8 and 6.1.1.4'
H H 0.0000 0.0000 'International Tables Vol C Tables 4.2.6.8 and 6.1.1.4'
N N 0.0061 0.0033 'International Tables Vol C Tables 4.2.6.8 and 6.1.1.4'
O O 0.0106 0.0060 'International Tables Vol C Tables 4.2.6.8 and 6.1.1.4'
Fe Fe 0.3463 0.8444 'International Tables Vol C Tables 4.2.6.8 and 6.1.1.4'
Cu Cu 0.3201 1.2651 'International Tables Vol C Tables 4.2.6.8 and 6.1.1.4'

loop_
_geom_angle_atom_site_label_1
_geom_angle_atom_site_label_2
_geom_angle_atom_site_label_3
_geom_angle
_geom_angle_site_symmetry_1
_geom_angle_site_symmetry_3
N1 C1 Fe1 173.6(4) . .
N2 C2 Fe1 177.9(4) . .
N3 C3 Fe1 178.1(4) . .
N4 C4 C5 121.2(5) . .
N4 C4 C9 120.0(7) . .
C5 C4 C9 118.8(7) . .
C6 C5 C4 121.2(7) . .
C6 C5 H5 119.4 . .
C4 C5 H5 119.4 . .
C5 C6 C7 118.4(9) . .
C5 C6 H6 120.8 . .
C7 C6 H6 120.8 . .
C8 C7 C6 121.0(9) . .
C8 C7 H7 119.5 . .
C6 C7 H7 119.5 . .
C7 C8 C9 120.9(9) . .
C7 C8 H8 119.6 . .
C9 C8 H8 119.6 . .
C8 C9 C10 120.7(8) . .
C8 C9 C4 119.8(9) . .
C10 C9 C4 119.5(8) . .
C11 C10 C9 119.6(8) . .
C11 C10 H10 120.2 . .
C9 C10 H10 120.2 . .
C10 C11 C12 119.8(9) . .
C10 C11 H11 120.1 . .
C12 C11 H11 120.1 . .
N4 C12 C11 121.6(8) . .
N4 C12 C13 116.4(5) . .
C11 C12 C13 122.0(7) . .
O1 C13 N5 127.2(8) . .
O1 C13 C12 122.4(7) . .
N5 C13 C12 110.4(5) . .
C15 C14 N5 127.6(6) . .
C15 C14 C22 119.7(7) . .
N5 C14 C22 112.7(5) . .
C14 C15 C16 119.1(8) . .
C14 C15 H15 120.5 . .
C16 C15 H15 120.5 . .
C17 C16 C15 122.0(7) . .
C17 C16 H16 119.0 . .
C15 C16 H16 119.0 . .
C16 C17 C18 120.8(8) . .
C16 C17 H17 119.6 . .
C18 C17 H17 119.6 . .
C19 C18 C22 117.7(6) . .
C19 C18 C17 125.6(7) . .
C22 C18 C17 116.6(7) . .
C20 C19 C18 120.1(6) . .
C20 C19 H19 119.9 . .
C18 C19 H19 119.9 . .
C19 C20 C21 119.3(6) . .
C19 C20 H20 120.3 . .
C21 C20 H20 120.3 . .
N6 C21 C20 122.3(5) . .
N6 C21 H21 118.9 . .
C20 C21 H21 118.9 . .
N6 C22 C18 121.9(6) . .
N6 C22 C14 116.4(5) . .
C18 C22 C14 121.7(6) . .
N7 C23 C24 107.6(4) . .
N7 C23 H23A 110.2 . .
C24 C23 H23A 110.2 . .
N7 C23 H23B 110.2 . .
C24 C23 H23B 110.2 . .
H23A C23 H23B 108.5 . .
N8 C24 C23 107.1(4) . .
N8 C24 H24A 110.3 . .
C23 C24 H24A 110.3 . .
N8 C24 H24B 110.3 . .
C23 C24 H24B 110.3 . .
H24A C24 H24B 108.5 . .
N9 C25 N8 113.8(4) . .
N9 C25 H25A 108.8 . .
N8 C25 H25A 108.8 . .
N9 C25 H25B 108.8 . .
N8 C25 H25B 108.8 . .
H25A C25 H25B 107.7 . .
N9 C26 N7 114.5(4) . 2_676
N9 C26 H26A 108.6 . .
N7 C26 H26A 108.6 2_676 .
N9 C26 H26B 108.6 . .
N7 C26 H26B 108.6 2_676 .
H26A C26 H26B 107.6 . .
C28 C27 N9 113.4(7) . .
C28 C27 C28' 76.9(12) . .
N9 C27 C28' 114.4(6) . .
C28 C27 H27A 108.9 . .
N9 C27 H27A 108.9 . .
C28 C27 H27B 108.9 . .
N9 C27 H27B 108.9 . .
C28' C27 H27B 129.3 . .
H27A C27 H27B 107.7 . .
C28 C27 H27C 45.1 . .
N9 C27 H27C 92.6 . .
C28' C27 H27C 122.0 . .
H27A C27 H27C 152.6 . .
H27B C27 H27C 79.7 . .
C28 C27 H27D 153.2 . .
N9 C27 H27D 91.3 . .
C28' C27 H27D 103.1 . .
H27A C27 H27D 70.0 . .
H27B C27 H27D 50.1 . .
H27C C27 H27D 127.8 . .
C27 C28 C29 113.9(11) . .
C29 C28 H27C 127.9 . .
C27 C28 H28A 108.8 . .
C29 C28 H28A 108.8 . .
H27C C28 H28A 79.7 . .
C27 C28 H28B 108.8 . .
C29 C28 H28B 108.8 . .
H27C C28 H28B 117.3 . .
H28A C28 H28B 107.7 . .
C29' C28' C27 118.5(10) . .
C29' C28' H28C 107.7 . .
C27 C28' H28C 107.7 . .
C29' C28' H28D 107.7 . .
C27 C28' H28D 107.7 . .
H28C C28' H28D 107.1 . .
C28 C29 C30 110.9(12) . .
C28 C29 H29A 109.5 . .
C30 C29 H29A 109.5 . .
C28 C29 H29B 109.5 . .
C30 C29 H29B 109.5 . .
H29A C29 H29B 108.0 . .
C30' C29' C28' 113.8(5) . .
C30' C29' H29C 108.8 . .
C28' C29' H29C 108.8 . .
C30' C29' H29D 108.8 . .
C28' C29' H29D 108.8 . .
H29C C29' H29D 107.7 . .
C29' C30' H30G 113.0 . .
C29' C30' H30D 108.7 . .
H30G C30' H30D 110.0 . .
C29' C30' H30F 107.2 . .
H30G C30' H30F 112.6 . .
H30D C30' H30F 105.0 . .
N8 Cu1 N8 180.0 2_676 .
N8 Cu1 N7 94.12(15) 2_676 .
N8 Cu1 N7 85.88(15) . .
N8 Cu1 N7 85.88(15) 2_676 2_676
N8 Cu1 N7 94.12(16) . 2_676
N7 Cu1 N7 180.0 . 2_676
N5 Fe1 C3 96.66(15) . .
N5 Fe1 C1 171.78(15) . .
C3 Fe1 C1 90.5(2) . .
N5 Fe1 C2 91.60(16) . .
C3 Fe1 C2 171.7(2) . .
C1 Fe1 C2 81.2(2) . .
N5 Fe1 N6 82.9 . .
C3 Fe1 N6 90.22(15) . .
C1 Fe1 N6 93.18(15) . .
C2 Fe1 N6 91.19(17) . .
N5 Fe1 N4 82.0 . .
C3 Fe1 N4 91.22(15) . .
C1 Fe1 N4 101.87(15) . .
C2 Fe1 N4 89.55(17) . .
N6 Fe1 N4 164.9 . .
C12 N4 C4 119.0(4) . .
C12 N4 Fe1 110.2(3) . .
C4 N4 Fe1 130.6(3) . .
C13 N5 C14 125.3(4) . .
C13 N5 Fe1 116.7(4) . .
C14 N5 Fe1 116.2(3) . .
C21 N6 C22 118.5(4) . .
C21 N6 Fe1 129.7(3) . .
C22 N6 Fe1 111.7(3) . .
C23 N7 C26 112.7(4) . 2_676
C23 N7 Cu1 106.9(3) . .
C26 N7 Cu1 115.6(2) 2_676 .
C23 N7 H7A 107.0 . .
C26 N7 H7A 107.1 2_676 .
Cu1 N7 H7A 107.1 . .
C24 N8 C25 112.3(4) . .
C24 N8 Cu1 106.9(3) . .
C25 N8 Cu1 114.1(4) . .
C24 N8 H8A 107.9 . .
C25 N8 H8A 107.6 . .
Cu1 N8 H8A 107.7 . .
C26 N9 C25 115.8(5) . .
C26 N9 C27 114.9(5) . .
C25 N9 C27 116.7(5) . .

loop_
_geom_bond_atom_site_label_1
_geom_bond_atom_site_label_2
_geom_bond_distance
_geom_bond_site_symmetry_2
C1 N1 1.151(5) .
C1 Fe1 1.959(5) .
C2 N2 1.152(6) .
C2 Fe1 1.959(6) .
C3 N3 1.156(6) .
C3 Fe1 1.952(6) .
C4 N4 1.378(8) .
C4 C5 1.395(10) .
C4 C9 1.415(9) .
C5 C6 1.371(9) .
C5 H5 0.9500 .
C6 C7 1.434(11) .
C6 H6 0.9500 .
C7 C8 1.338(14) .
C7 H7 0.9500 .
C8 C9 1.386(13) .
C8 H8 0.9500 .
C9 C10 1.388(13) .
C10 C11 1.347(13) .
C10 H10 0.9500 .
C11 C12 1.419(10) .
C11 H11 0.9500 .
C12 N4 1.336(7) .
C12 C13 1.493(11) .
C13 O1 1.231(8) .
C13 N5 1.351(7) .
C14 C15 1.387(8) .
C14 N5 1.396(7) .
C14 C22 1.405(9) .
C15 C16 1.390(11) .
C15 H15 0.9500 .
C16 C17 1.357(11) .
C16 H16 0.9500 .
C17 C18 1.433(9) .
C17 H17 0.9500 .
C18 C19 1.383(10) .
C18 C22 1.401(9) .
C19 C20 1.366(9) .
C19 H19 0.9500 .
C20 C21 1.406(8) .
C20 H20 0.9500 .
C21 N6 1.309(6) .
C21 H21 0.9500 .
C22 N6 1.382(6) .
C23 N7 1.476(6) .
C23 C24 1.502(8) .
C23 H23A 0.9900 .
C23 H23B 0.9900 .
C24 N8 1.486(7) .
C24 H24A 0.9900 .
C24 H24B 0.9900 .
C25 N9 1.438(7) .
C25 N8 1.496(7) .
C25 H25A 0.9900 .
C25 H25B 0.9900 .
C26 N9 1.428(7) .
C26 N7 1.487(6) 2_676
C26 H26A 0.9900 .
C26 H26B 0.9900 .
C27 C28 1.449(13) .
C27 N9 1.482(7) .
C27 C28' 1.511(5) .
C27 H27A 0.9900 .
C27 H27B 0.9900 .
C27 H27C 0.7329 .
C27 H27D 1.0086 .
C28 C29 1.510(18) .
C28 H27C 1.0660 .
C28 H28A 0.9900 .
C28 H28B 0.9900 .
C28' C29' 1.499(5) .
C28' H28C 0.9900 .
C28' H28D 0.9900 .
C29 C30 1.591(15) .
C29 H29A 0.9900 .
C29 H29B 0.9900 .
C29' C30' 1.497(5) .
C29' H29C 0.9900 .
C29' H29D 0.9900 .
C30 H30A 0.9800 .
C30 H30B 0.9800 .
C30 H30C 0.9800 .
C30' H30G 0.9288 .
C30' H30D 1.0230 .
C30' H30F 0.9944 .
Cu1 N8 2.001(4) 2_676
Cu1 N8 2.001(4) .
Cu1 N7 2.0056 .
Cu1 N7 2.006(4) 2_676
Fe1 N5 1.8883 .
Fe1 N6 1.9770 .
Fe1 N4 2.0096 .
N7 C26 1.487(6) 2_676
N7 H7A 0.9294 .
N8 H8A 0.9300 .
